data_1561236
loop_
_publ_author_name
'Castro, Facundo J.'
'Primo, Gast\'on A.'
'Urretavizcaya, Guillermina'

_publ_section_title
;
 Crystal structure of \k-Ag2Mg5
;
_journal_name_full 'Journal of Solid State Chemistry'
_journal_page_first 243
_journal_page_last 246
_journal_paper_doi 10.1016/j.jssc.2017.10.019
_journal_volume 258
_journal_year 2018
_chemical_formula_sum 'Ag1.945 Mg5.055'
_chemical_formula_weight 332.7
_chemical_name_common kappa-Ag2Mg5
_space_group_IT_number 194
_space_group_name_Hall '-P 6c 2c'
_space_group_name_H-M_alt 'P 63/m m c'
_symmetry_cell_setting hexagonal
_symmetry_space_group_name_Hall '-P 6c 2c'
_symmetry_space_group_name_H-M 'P 63/m m c'
_cell_angle_alpha 90.0000
_cell_angle_beta 90.0000
_cell_angle_gamma 120.000
_cell_formula_units_Z 4
_cell_length_a 8.630(1)
_cell_length_b 8.630(1)
_cell_length_c 8.914(1)
_cell_volume 574.94(11)
_computing_structure_refinement FULLPROF
_diffrn_detector 'Silicon strip detector'
_diffrn_detector_type LynxEye
_diffrn_measurement_device_details 'Air scatter screen used'
_diffrn_measurement_device_type 'Bruker D8 Advance'
_diffrn_measurement_method 'Profile data from Theta-Theta scans'
_diffrn_radiation_monochromator none
_diffrn_radiation_type X-ray
_diffrn_source 'sealed X-ray tube'
_diffrn_source_target Cu
_exptl_crystal_density_diffrn 3.84
_pd_meas_2theta_range_inc 0.010231
_pd_meas_2theta_range_max 140.00955
_pd_meas_2theta_range_min 10.00000
_pd_meas_number_of_points 12708
_pd_meas_scan_method cont
_pd_proc_2theta_range_inc 0.010231
_pd_proc_2theta_range_max 140.0096
_pd_proc_2theta_range_min 10.0000
_pd_proc_ls_prof_R_factor 2.97
_pd_proc_ls_prof_wR_expected 2.22
_pd_proc_ls_prof_wR_factor 3.96
_pd_proc_wavelength 1.540570
_pd_spec_mounting 'drifted powder on off-cut Si'
_pd_spec_mount_mode reflection
_refine_ls_R_I_factor 3.69
_cod_data_source_file JSSC-2018-258-243.cif
_cod_data_source_block kappaAg2Mg5
_cod_depositor_comments
;
The following automatic conversions were performed:

data item '_symmetry_cell_setting' value 'Hexagonal' was changed to
'hexagonal' in accordance with the built-in table derived from the
CIF Core dictionary named 'cif_core.dic' version 2.4.5 last updated
on 2014-11-21.

Automatic conversion script
Id: cif_fix_values 8369 2020-08-20 11:38:08Z andrius 
;
_cod_original_cell_volume 574.9(2)
_cod_database_code 1561236
_pd_proc_ls_prof_cr_factor 8.56
_pd_proc_ls_prof_cwr_factor 8.29
_pd_proc_ls_prof_cwr_expected 4.66
_pd_proc_ls_prof_chi2 3.17
_pd_proc_ls_prof_echi2 3.17

loop_
_symmetry_equiv_pos_as_xyz
x,y,z
x-y,x,z+1/2
-y,x-y,z
-x,-y,z+1/2
-x+y,-x,z
y,-x+y,z+1/2
-y,-x,z
-x,-x+y,z+1/2
-x+y,y,z
y,x,z+1/2
x,x-y,z
x-y,-y,z+1/2
-x,-y,-z
-x+y,-x,-z+1/2
y,-x+y,-z
x,y,-z+1/2
x-y,x,-z
-y,x-y,-z+1/2
y,x,-z
x,x-y,-z+1/2
x-y,-y,-z
-y,-x,-z+1/2
-x,-x+y,-z
-x+y,y,-z+1/2

loop_
_atom_site_label
_atom_site_fract_x
_atom_site_fract_y
_atom_site_fract_z
_atom_site_U_iso_or_equiv
_atom_site_occupancy
_atom_site_adp_type
_atom_site_type_symbol
Mg1 0.2009(5) 0.4018(10) 0.0517(4) 0.97(3) 1.00000 Bovl Mg
Ag1 0.8829(2) 0.7658(2) 0.250000 0.97(3) 1.00000 Bovl Ag
Mg2 0.538(1) 0.0760(1) 0.250000 0.97(3) 1.00000 Bovl Mg
Ag2 0.33333 0.66667 0.25000 0.97(3) 0.89(1) Bovl Ag
Mg3 0.33333 0.66667 0.25000 0.97(3) 0.11(1) Bovl Mg
Mg4 0.00000 0.00000 0.00000 0.97(3) 1.00000 Bovl Mg

loop_
_atom_type_symbol
_atom_type_scat_Cromer_Mann_a1
_atom_type_scat_Cromer_Mann_b1
_atom_type_scat_Cromer_Mann_a2
_atom_type_scat_Cromer_Mann_b2
_atom_type_scat_Cromer_Mann_a3
_atom_type_scat_Cromer_Mann_b3
_atom_type_scat_Cromer_Mann_a4
_atom_type_scat_Cromer_Mann_b4
_atom_type_scat_Cromer_Mann_c
_atom_type_scat_dispersion_real
_atom_type_scat_dispersion_imag
_atom_type_scat_source
mg 5.42040 2.82750 2.17350 79.26110 1.22690 0.38080 2.30730 7.19370 0.85840 0.16500 0.17700 International_Tables_for_Crystallography_Vol.C(1991)_Tables_6.1.1.4_and_6.1.1.5
ag 19.28080 0.64460 16.68850 7.47260 4.80450 24.66050 1.04630 99.81560 5.17900 -0.06000 4.28200 International_Tables_for_Crystallography_Vol.C(1991)_Tables_6.1.1.4_and_6.1.1.5
